data_4500681
loop_
_publ_author_name
'Guan, Yang-Fan'
'Li, Zheng-Yi'
'Ni, Meng-Fei'
'Lin, Chen'
'Jiang, Juli'
'Li, Yi-Zhi'
'Wang, Leyong'

_publ_section_title
;
 Chiral Moieties-Oriented Single-Stranded Helical Assembly of
 Calix[4]azacrown Derivatives
;
_journal_issue 7
_journal_name_full 'Crystal Growth &amp; Design'
_journal_page_first 2684
_journal_paper_doi 10.1021/cg2000975
_journal_volume 11
_journal_year 2011
_chemical_formula_moiety 'C51 H64 N O7, C H4 O, H2 O'
_chemical_formula_sum 'C52 H70 N O9'
_chemical_formula_weight 853.09
_chemical_name_systematic
; 
 ? 
;
_space_group_IT_number 152
_symmetry_cell_setting trigonal
_symmetry_space_group_name_Hall 'P 31 2"'
_symmetry_space_group_name_H-M 'P 31 2 1'
_atom_sites_solution_hydrogens geom
_atom_sites_solution_primary direct
_atom_sites_solution_secondary difmap
_audit_creation_method SHELXL-97
_cell_angle_alpha 90.00
_cell_angle_beta 90.00
_cell_angle_gamma 120.00
_cell_formula_units_Z 3
_cell_length_a 12.6602(9)
_cell_length_b 12.6602(9)
_cell_length_c 28.733(4)
_cell_measurement_reflns_used 4050
_cell_measurement_temperature 291(2)
_cell_measurement_theta_max 20.17
_cell_measurement_theta_min 2.33
_cell_volume 3988.3(7)
_computing_cell_refinement SMART
_computing_data_collection 'SMART (Bruker, 2000)'
_computing_data_reduction 'SAINT (Bruker, 2000)'
_computing_molecular_graphics SHELXTL
_computing_publication_material SHELXTL
_computing_structure_refinement SHELXTL
_computing_structure_solution 'SHELXTL (Bruker, 2000)'
_diffrn_ambient_temperature 291(2)
_diffrn_measured_fraction_theta_full 0.998
_diffrn_measured_fraction_theta_max 0.998
_diffrn_measurement_device_type 'Bruker Smart Apex CCD '
_diffrn_measurement_method 'phi and omega scans'
_diffrn_radiation_monochromator graphite
_diffrn_radiation_source 'sealed tube'
_diffrn_radiation_type MoK\a
_diffrn_radiation_wavelength 0.71073
_diffrn_reflns_av_R_equivalents 0.0418
_diffrn_reflns_av_sigmaI/netI 0.0496
_diffrn_reflns_limit_h_max 15
_diffrn_reflns_limit_h_min -15
_diffrn_reflns_limit_k_max 13
_diffrn_reflns_limit_k_min -15
_diffrn_reflns_limit_l_max 35
_diffrn_reflns_limit_l_min -34
_diffrn_reflns_number 21817
_diffrn_reflns_theta_full 25.99
_diffrn_reflns_theta_max 25.99
_diffrn_reflns_theta_min 1.86
_exptl_absorpt_coefficient_mu 0.072
_exptl_absorpt_correction_T_max 0.98
_exptl_absorpt_correction_T_min 0.98
_exptl_absorpt_correction_type multi-scan
_exptl_absorpt_process_details 'SADABS; Bruker, 2000'
_exptl_crystal_density_diffrn 1.066
_exptl_crystal_density_method 'not measured'
_exptl_crystal_F_000 1383
_exptl_crystal_size_max 0.28
_exptl_crystal_size_mid 0.24
_exptl_crystal_size_min 0.22
_refine_diff_density_max 0.206
_refine_diff_density_min -0.601
_refine_diff_density_rms 0.039
_refine_ls_abs_structure_details 'Flack H D (1983), Acta Cryst. A39, 876-881'
_refine_ls_abs_structure_Flack 0.05(3)
_refine_ls_extinction_method none
_refine_ls_goodness_of_fit_ref 1.090
_refine_ls_hydrogen_treatment constr
_refine_ls_matrix_type full
_refine_ls_number_parameters 301
_refine_ls_number_reflns 5230
_refine_ls_number_restraints 0
_refine_ls_restrained_S_all 1.090
_refine_ls_R_factor_all 0.0770
_refine_ls_R_factor_gt 0.0606
_refine_ls_shift/su_max 0.000
_refine_ls_shift/su_mean 0.000
_refine_ls_structure_factor_coef Fsqd
_refine_ls_weighting_details 'calc w=1/[\s^2^(Fo^2^)+(0.05P)^2^+1.55P] where P=(Fo^2^+2Fc^2^)/3'
_refine_ls_weighting_scheme calc
_refine_ls_wR_factor_gt 0.1363
_refine_ls_wR_factor_ref 0.1403
_reflns_number_gt 4042
_reflns_number_total 5230
_reflns_threshold_expression >2sigma(I)
_cod_data_source_file cg2000975_si_001.cif
_cod_data_source_block S-1
_cod_depositor_comments
;
The following automatic conversions were performed:

'_symmetry_cell_setting' value 'Trigonal' changed to 'trigonal'
according to /home/saulius/struct/CIF-dictionaries/cif_core.dic
dictionary named 'cif_core.dic' version 2.4.1 from 2010-06-29.

Automatic conversion script
Id: cif_fix_values 1715 2011-07-08 13:25:40Z adriana 
;
_cod_original_sg_symbol_Hall 'P 31 2" '
_cod_original_sg_symbol_H-M 'P3(1)21 '
_cod_database_code 4500681

loop_
_symmetry_equiv_pos_as_xyz
'x, y, z'
'-y, x-y, z+1/3'
'-x+y, -x, z+2/3'
'y, x, -z'
'-x, -x+y, -z+1/3'
'x-y, -y, -z+2/3'

loop_
_atom_site_label
_atom_site_type_symbol
_atom_site_fract_x
_atom_site_fract_y
_atom_site_fract_z
_atom_site_U_iso_or_equiv
_atom_site_adp_type
_atom_site_occupancy
_atom_site_symmetry_multiplicity
_atom_site_calc_flag
_atom_site_refinement_flags
C1 C 0.0876(3) 0.0173(3) 0.73791(10) 0.0415(7) Uani 1 1 d .
C2 C 0.1943(3) 0.1311(3) 0.73307(10) 0.0401(7) Uani 1 1 d .
C3 C 0.2955(3) 0.1302(3) 0.71263(11) 0.0464(8) Uani 1 1 d .
H3 H 0.3667 0.2043 0.7080 0.056 Uiso 1 1 calc R
C4 C 0.2936(3) 0.0249(3) 0.69923(10) 0.0459(8) Uani 1 1 d .
C5 C 0.1881(3) -0.0854(3) 0.70769(11) 0.0459(8) Uani 1 1 d .
H5 H 0.1865 -0.1578 0.7004 0.055 Uiso 1 1 calc R
C6 C 0.0822(3) -0.0903(3) 0.72724(10) 0.0472(7) Uani 1 1 d .
C7 C 0.2142(3) 0.2566(3) 0.74588(11) 0.0417(7) Uani 1 1 d .
H7A H 0.1381 0.2576 0.7446 0.050 Uiso 1 1 calc R
H7B H 0.2724 0.3186 0.7250 0.050 Uiso 1 1 calc R
C8 C 0.2663(3) 0.2790(3) 0.79804(11) 0.0451(7) Uani 1 1 d .
C9 C 0.2023(3) 0.2354(3) 0.83993(11) 0.0432(7) Uani 1 1 d .
C10 C 0.2584(3) 0.2613(3) 0.88246(10) 0.0417(7) Uani 1 1 d .
C11 C 0.3842(4) 0.3293(3) 0.88379(12) 0.0529(8) Uani 1 1 d .
H11 H 0.4237 0.3427 0.9123 0.063 Uiso 1 1 calc R
C12 C 0.4536(4) 0.3782(3) 0.84381(12) 0.0608(10) Uani 1 1 d .
C13 C 0.3941(4) 0.3524(3) 0.80095(12) 0.0585(10) Uani 1 1 d .
H13 H 0.4394 0.3842 0.7739 0.070 Uiso 1 1 calc R
C14 C 0.1843(3) 0.2091(3) 0.92709(12) 0.0536(8) Uani 1 1 d .
H14A H 0.2239 0.2662 0.9524 0.064 Uiso 1 1 calc R
H14B H 0.1037 0.1990 0.9229 0.064 Uiso 1 1 calc R
C15 C 0.4083(3) 0.0345(3) 0.67783(11) 0.0451(7) Uani 1 1 d .
C16 C 0.4272(3) 0.0977(3) 0.63103(11) 0.0484(8) Uani 1 1 d .
H16A H 0.4071 0.0393 0.6065 0.073 Uiso 1 1 calc R
H16B H 0.5109 0.1608 0.6281 0.073 Uiso 1 1 calc R
H16C H 0.3755 0.1328 0.6290 0.073 Uiso 1 1 calc R
C17 C 0.3844(3) -0.0943(3) 0.66835(12) 0.0515(8) Uani 1 1 d .
H17A H 0.3416 -0.1460 0.6942 0.077 Uiso 1 1 calc R
H17B H 0.4607 -0.0922 0.6642 0.077 Uiso 1 1 calc R
H17C H 0.3360 -0.1256 0.6407 0.077 Uiso 1 1 calc R
C18 C 0.5198(3) 0.1276(3) 0.70404(12) 0.0508(9) Uani 1 1 d .
H18A H 0.5374 0.2082 0.6956 0.076 Uiso 1 1 calc R
H18B H 0.5881 0.1178 0.6963 0.076 Uiso 1 1 calc R
H18C H 0.5046 0.1161 0.7369 0.076 Uiso 1 1 calc R
C19 C 0.5925(4) 0.4513(3) 0.84654(12) 0.0557(9) Uani 1 1 d .
C20 C 0.6554(3) 0.4404(3) 0.80257(11) 0.0522(9) Uani 1 1 d .
H20A H 0.7410 0.4987 0.8040 0.078 Uiso 1 1 calc R
H20B H 0.6207 0.4563 0.7756 0.078 Uiso 1 1 calc R
H20C H 0.6438 0.3596 0.8006 0.078 Uiso 1 1 calc R
C21 C 0.6422(3) 0.4303(3) 0.89149(11) 0.0440(7) Uani 1 1 d .
H21A H 0.5971 0.4358 0.9174 0.066 Uiso 1 1 calc R
H21B H 0.7267 0.4910 0.8946 0.066 Uiso 1 1 calc R
H21C H 0.6341 0.3507 0.8909 0.066 Uiso 1 1 calc R
C22 C 0.6200(4) 0.5799(3) 0.84665(12) 0.0532(9) Uani 1 1 d .
H22A H 0.5931 0.5970 0.8755 0.080 Uiso 1 1 calc R
H22B H 0.5784 0.5925 0.8212 0.080 Uiso 1 1 calc R
H22C H 0.7063 0.6334 0.8434 0.080 Uiso 1 1 calc R
C23 C -0.0954(3) 0.0170(3) 0.72110(11) 0.0432(7) Uani 1 1 d .
H23A H -0.1181 -0.0500 0.6995 0.052 Uiso 1 1 calc R
H23B H -0.0534 0.0928 0.7038 0.052 Uiso 1 1 calc R
C24 C -0.2077(3) 0.0058(3) 0.74349(11) 0.0469(8) Uani 1 1 d .
C25 C -0.3354(3) -0.0519(3) 0.81504(12) 0.0506(8) Uani 1 1 d .
H25 H -0.3964 -0.0472 0.7955 0.061 Uiso 1 1 d R
C26 C -0.3900(8) -0.1686(7) 0.8403(2) 0.0565(19) Uani 0.50 1 d P
H26A H -0.4639 -0.2268 0.8250 0.085 Uiso 0.50 1 calc PR
H26B H -0.4080 -0.1565 0.8717 0.085 Uiso 0.50 1 calc PR
H26C H -0.3337 -0.1985 0.8407 0.085 Uiso 0.50 1 calc PR
C27 C 0.3513(6) -0.0729(6) 0.8273(2) 0.0488(15) Uani 0.50 1 d P
H27A H 0.4378 -0.0321 0.8324 0.073 Uiso 0.50 1 calc PR
H27B H 0.3338 -0.1033 0.7960 0.073 Uiso 0.50 1 calc PR
H27C H 0.3111 -0.1396 0.8487 0.073 Uiso 0.50 1 calc PR
N1 N -0.2251(2) -0.0281(2) 0.78623(8) 0.0429(5) Uani 0.50 1 d P
H1A H -0.1603 0.0297 0.8019 0.052 Uiso 0.50 1 d PR
O1 O -0.0160(2) 0.01485(19) 0.75640(7) 0.0449(5) Uani 1 1 d .
O2 O 0.0752(2) 0.16051(19) 0.83821(7) 0.0421(5) Uani 1 1 d .
H2B H 0.0492 0.1609 0.8069 0.063 Uiso 1 1 d R
O3 O -0.2797(2) 0.0171(2) 0.72088(8) 0.0493(5) Uani 1 1 d .
O4 O -0.2251(2) -0.0281(2) 0.78623(8) 0.0429(5) Uani 0.50 1 d P
O5 O 0.3142(2) 0.0000 0.8333 0.0443(7) Uani 1 2 d S
H5B H 0.2817 0.0065 0.8084 0.066 Uiso 0.25 1 d PR
H5C H 0.2616 -0.0261 0.8551 0.066 Uiso 0.25 1 d PR
O6 O 0.8714(4) 0.3174(4) 0.68655(15) 0.0551(13) Uani 0.50 1 d P
H6A H 0.8861 0.2591 0.6837 0.083 Uiso 0.50 1 d PR
H6B H 0.8917 0.3594 0.6617 0.083 Uiso 0.50 1 d PR

loop_
_atom_site_aniso_label
_atom_site_aniso_U_11
_atom_site_aniso_U_22
_atom_site_aniso_U_33
_atom_site_aniso_U_23
_atom_site_aniso_U_13
_atom_site_aniso_U_12
C1 0.0558(19) 0.0441(17) 0.0299(15) 0.0040(12) 0.0053(13) 0.0288(16)
C2 0.0497(19) 0.0372(15) 0.0399(16) 0.0006(12) 0.0095(14) 0.0267(15)
C3 0.059(2) 0.0401(17) 0.0444(18) 0.0003(14) 0.0001(15) 0.0283(16)
C4 0.069(2) 0.0408(18) 0.0351(16) 0.0077(13) 0.0043(15) 0.0323(17)
C5 0.053(2) 0.0437(18) 0.0448(19) -0.0038(14) 0.0035(14) 0.0267(16)
C6 0.063(2) 0.0439(17) 0.0374(16) -0.0026(13) 0.0033(15) 0.0290(17)
C7 0.0539(18) 0.0488(18) 0.0432(17) -0.0060(14) 0.0110(14) 0.0412(16)
C8 0.0527(19) 0.0326(15) 0.0551(19) 0.0070(13) 0.0085(15) 0.0251(15)
C9 0.0491(18) 0.0418(17) 0.0422(17) 0.0036(13) 0.0016(13) 0.0255(15)
C10 0.0532(19) 0.0366(16) 0.0360(16) 0.0004(12) -0.0012(13) 0.0230(15)
C11 0.079(2) 0.048(2) 0.0467(19) -0.0072(15) -0.0073(17) 0.0436(19)
C12 0.109(3) 0.052(2) 0.044(2) -0.0039(16) -0.003(2) 0.057(2)
C13 0.100(3) 0.056(2) 0.0444(19) 0.0055(16) -0.0064(19) 0.058(2)
C14 0.064(2) 0.052(2) 0.053(2) -0.0088(16) -0.0100(16) 0.0363(18)
C15 0.0505(19) 0.0382(16) 0.0479(18) 0.0060(13) -0.0113(15) 0.0232(15)
C16 0.063(2) 0.0472(18) 0.0436(17) -0.0119(14) -0.0254(15) 0.0341(17)
C17 0.073(2) 0.0393(17) 0.0456(18) -0.0072(14) -0.0254(16) 0.0308(17)
C18 0.060(2) 0.0502(19) 0.054(2) -0.0189(15) -0.0315(16) 0.0365(17)
C19 0.093(3) 0.0446(18) 0.0475(19) 0.0043(14) -0.0007(18) 0.048(2)
C20 0.082(3) 0.0433(18) 0.0438(18) -0.0117(14) -0.0161(16) 0.0411(19)
C21 0.0537(19) 0.0406(16) 0.0408(17) -0.0125(13) 0.0016(14) 0.0259(15)
C22 0.084(3) 0.0364(17) 0.052(2) -0.0078(14) -0.0014(18) 0.0392(18)
C23 0.0417(17) 0.0484(18) 0.0451(18) 0.0034(13) 0.0043(14) 0.0269(15)
C24 0.064(2) 0.0460(19) 0.0391(18) 0.0119(13) 0.0162(15) 0.0340(17)
C25 0.065(2) 0.050(2) 0.0485(18) -0.0168(16) 0.0013(16) 0.0369(18)
C26 0.093(6) 0.056(4) 0.039(4) 0.005(3) -0.005(4) 0.052(4)
C27 0.053(4) 0.041(3) 0.045(4) 0.006(3) 0.017(3) 0.017(3)
N1 0.0417(13) 0.0474(14) 0.0440(14) -0.0111(11) 0.0075(10) 0.0255(11)
O1 0.0607(14) 0.0398(12) 0.0353(12) 0.0024(9) 0.0033(10) 0.0260(11)
O2 0.0543(13) 0.0451(12) 0.0343(10) -0.0005(9) 0.0014(9) 0.0304(11)
O3 0.0635(15) 0.0475(13) 0.0475(13) -0.0148(10) -0.0001(12) 0.0356(12)
O4 0.0417(13) 0.0474(14) 0.0440(14) -0.0111(11) 0.0075(10) 0.0255(11)
O5 0.0477(13) 0.0488(18) 0.0368(16) -0.0151(13) -0.0075(7) 0.0244(9)
O6 0.039(2) 0.054(3) 0.053(3) 0.023(2) -0.017(2) 0.008(2)

loop_
_atom_type_symbol
_atom_type_description
_atom_type_scat_dispersion_real
_atom_type_scat_dispersion_imag
_atom_type_scat_source
C C 0.0033 0.0016 'International Tables Vol C Tables 4.2.6.8 and 6.1.1.4'
H H 0.0000 0.0000 'International Tables Vol C Tables 4.2.6.8 and 6.1.1.4'
N N 0.0061 0.0033 'International Tables Vol C Tables 4.2.6.8 and 6.1.1.4'
O O 0.0106 0.0060 'International Tables Vol C Tables 4.2.6.8 and 6.1.1.4'

loop_
_geom_angle_atom_site_label_1
_geom_angle_atom_site_label_2
_geom_angle_atom_site_label_3
_geom_angle
_geom_angle_site_symmetry_1
_geom_angle_site_symmetry_3
C6 C1 O1 119.0(3) . .
C6 C1 C2 122.9(3) . .
O1 C1 C2 118.1(3) . .
C1 C2 C3 116.3(3) . .
C1 C2 C7 128.1(3) . .
C3 C2 C7 115.5(3) . .
C4 C3 C2 123.1(3) . .
C4 C3 H3 118.4 . .
C2 C3 H3 118.4 . .
C3 C4 C5 117.9(3) . .
C3 C4 C15 118.7(3) . .
C5 C4 C15 123.3(3) . .
C4 C5 C6 121.5(3) . .
C4 C5 H5 119.2 . .
C6 C5 H5 119.2 . .
C1 C6 C5 118.0(3) . .
C1 C6 C14 121.6(3) . 6_556
C5 C6 C14 120.1(3) . 6_556
C2 C7 C8 104.4(2) . .
C2 C7 H7A 110.9 . .
C8 C7 H7A 110.9 . .
C2 C7 H7B 110.9 . .
C8 C7 H7B 110.9 . .
H7A C7 H7B 108.9 . .
C9 C8 C13 117.1(3) . .
C9 C8 C7 128.8(3) . .
C13 C8 C7 114.0(3) . .
C10 C9 C8 123.0(3) . .
C10 C9 O2 118.4(3) . .
C8 C9 O2 118.6(3) . .
C9 C10 C11 118.2(3) . .
C9 C10 C14 120.8(3) . .
C11 C10 C14 120.8(3) . .
C10 C11 C12 122.0(3) . .
C10 C11 H11 119.0 . .
C12 C11 H11 119.0 . .
C11 C12 C13 118.6(4) . .
C11 C12 C19 120.5(3) . .
C13 C12 C19 120.8(4) . .
C12 C13 C8 121.0(4) . .
C12 C13 H13 119.5 . .
C8 C13 H13 119.5 . .
C6 C14 C10 111.6(3) 6_556 .
C6 C14 H14A 109.3 6_556 .
C10 C14 H14A 109.3 . .
C6 C14 H14B 109.3 6_556 .
C10 C14 H14B 109.3 . .
H14A C14 H14B 108.0 . .
C18 C15 C16 101.0(3) . .
C18 C15 C4 110.0(3) . .
C16 C15 C4 106.9(3) . .
C18 C15 C17 122.1(3) . .
C16 C15 C17 107.4(3) . .
C4 C15 C17 108.3(3) . .
C15 C16 H16A 109.5 . .
C15 C16 H16B 109.5 . .
H16A C16 H16B 109.5 . .
C15 C16 H16C 109.5 . .
H16A C16 H16C 109.5 . .
H16B C16 H16C 109.5 . .
C15 C17 H17A 109.5 . .
C15 C17 H17B 109.5 . .
H17A C17 H17B 109.5 . .
C15 C17 H17C 109.5 . .
H17A C17 H17C 109.5 . .
H17B C17 H17C 109.5 . .
C15 C18 H18A 109.5 . .
C15 C18 H18B 109.5 . .
H18A C18 H18B 109.5 . .
C15 C18 H18C 109.5 . .
H18A C18 H18C 109.5 . .
H18B C18 H18C 109.5 . .
C22 C19 C21 107.5(3) . .
C22 C19 C12 103.4(3) . .
C21 C19 C12 113.0(3) . .
C22 C19 C20 104.6(3) . .
C21 C19 C20 114.0(3) . .
C12 C19 C20 113.3(3) . .
C19 C20 H20A 109.5 . .
C19 C20 H20B 109.5 . .
H20A C20 H20B 109.5 . .
C19 C20 H20C 109.5 . .
H20A C20 H20C 109.5 . .
H20B C20 H20C 109.5 . .
C19 C21 H21A 109.5 . .
C19 C21 H21B 109.5 . .
H21A C21 H21B 109.5 . .
C19 C21 H21C 109.5 . .
H21A C21 H21C 109.5 . .
H21B C21 H21C 109.5 . .
C19 C22 H22A 109.5 . .
C19 C22 H22B 109.5 . .
H22A C22 H22B 109.5 . .
C19 C22 H22C 109.5 . .
H22A C22 H22C 109.5 . .
H22B C22 H22C 109.5 . .
O1 C23 C24 109.5(3) . .
O1 C23 H23A 109.8 . .
C24 C23 H23A 109.8 . .
O1 C23 H23B 109.8 . .
C24 C23 H23B 109.8 . .
H23A C23 H23B 108.2 . .
O3 C24 N1 123.5(3) . .
O3 C24 C23 120.2(3) . .
N1 C24 C23 115.9(3) . .
C26 C25 N1 113.1(4) . .
C26 C25 C25 107.7(4) . 6_556
N1 C25 C25 104.1(2) . 6_556
C26 C25 H25 110.7 . .
N1 C25 H25 110.6 . .
C25 C25 H25 110.4 6_556 .
C25 C26 H26A 109.5 . .
C25 C26 H26B 109.5 . .
H26A C26 H26B 109.5 . .
C25 C26 H26C 109.5 . .
H26A C26 H26C 109.5 . .
H26B C26 H26C 109.5 . .
O5 C27 C27 48.7(3) . 6_556
O5 C27 H27A 109.5 . .
C27 C27 H27A 60.8 6_556 .
O5 C27 H27B 109.5 . .
C27 C27 H27B 122.7 6_556 .
H27A C27 H27B 109.5 . .
O5 C27 H27C 109.5 . .
C27 C27 H27C 127.4 6_556 .
H27A C27 H27C 109.5 . .
H27B C27 H27C 109.5 . .
C24 N1 C25 125.1(3) . .
C24 N1 H1A 105.8 . .
C25 N1 H1A 105.2 . .
C1 O1 C23 112.8(2) . .
C9 O2 H2B 108.1 . .
C27 O5 C27 82.6(7) . 6_556
C27 O5 H5B 109.6 . .
C27 O5 H5B 117.7 6_556 .
C27 O5 H5C 109.2 . .
C27 O5 H5C 123.8 6_556 .
H5B O5 H5C 109.5 . .
H6A O6 H6B 109.5 . .

loop_
_geom_bond_atom_site_label_1
_geom_bond_atom_site_label_2
_geom_bond_distance
_geom_bond_site_symmetry_2
C1 C6 1.365(4) .
C1 O1 1.400(4) .
C1 C2 1.405(4) .
C2 C3 1.415(4) .
C2 C7 1.525(4) .
C3 C4 1.376(4) .
C3 H3 0.9300 .
C4 C5 1.388(5) .
C4 C15 1.525(5) .
C5 C6 1.426(5) .
C5 H5 0.9300 .
C6 C14 1.479(5) 6_556
C7 C8 1.605(5) .
C7 H7A 0.9700 .
C7 H7B 0.9700 .
C8 C9 1.401(4) .
C8 C13 1.408(6) .
C9 C10 1.368(4) .
C9 O2 1.402(4) .
C10 C11 1.381(5) .
C10 C14 1.530(5) .
C11 C12 1.390(5) .
C11 H11 0.9300 .
C12 C13 1.395(5) .
C12 C19 1.526(6) .
C13 H13 0.9300 .
C14 C6 1.479(5) 6_556
C14 H14A 0.9700 .
C14 H14B 0.9700 .
C15 C18 1.512(4) .
C15 C16 1.521(4) .
C15 C17 1.526(4) .
C16 H16A 0.9600 .
C16 H16B 0.9600 .
C16 H16C 0.9600 .
C17 H17A 0.9600 .
C17 H17B 0.9600 .
C17 H17C 0.9600 .
C18 H18A 0.9600 .
C18 H18B 0.9600 .
C18 H18C 0.9600 .
C19 C22 1.486(4) .
C19 C21 1.517(5) .
C19 C20 1.536(5) .
C20 H20A 0.9600 .
C20 H20B 0.9600 .
C20 H20C 0.9600 .
C21 H21A 0.9600 .
C21 H21B 0.9600 .
C21 H21C 0.9600 .
C22 H22A 0.9600 .
C22 H22B 0.9600 .
C22 H22C 0.9600 .
C23 O1 1.438(4) .
C23 C24 1.502(4) .
C23 H23A 0.9700 .
C23 H23B 0.9700 .
C24 O3 1.185(4) .
C24 N1 1.283(4) .
C25 C26 1.471(8) .
C25 N1 1.518(4) .
C25 C25 1.550(6) 6_556
C25 H25 0.9800 .
C26 H26A 0.9600 .
C26 H26B 0.9600 .
C26 H26C 0.9600 .
C27 O5 1.239(7) .
C27 C27 1.635(13) 6_556
C27 H27A 0.9600 .
C27 H27B 0.9600 .
C27 H27C 0.9600 .
N1 H1A 0.9000 .
O2 H2B 0.9600 .
O5 C27 1.239(7) 6_556
O5 H5B 0.8500 .
O5 H5C 0.8500 .
O6 H6A 0.8500 .
O6 H6B 0.8501 .
